data_2235711
loop_
_publ_author_name
'Lin, Mu-Sen'
'Shi, Yu'
'Zhang, Shi-Yu'
'Li, Yi-Liang'

_publ_section_title
;
 1-(3-Fluorophenyl)-3-(4-nitrophenyl)urea
;
_journal_coeditor_code ZJ2072
_journal_issue 7
_journal_name_full 'Acta Crystallographica Section E'
_journal_page_first o2030
_journal_paper_doi 10.1107/S160053681202507X
_journal_volume 68
_journal_year 2012
_chemical_formula_iupac 'C13 H10 F N3 O3'
_chemical_formula_moiety 'C13 H10 F N3 O3'
_chemical_formula_sum 'C13 H10 F N3 O3'
_chemical_formula_weight 275.24
_chemical_name_systematic
;
1-(3-Fluorophenyl)-3-(4-nitrophenyl)urea
;
_space_group_IT_number 14
_symmetry_cell_setting monoclinic
_symmetry_space_group_name_Hall '-P 2yn'
_symmetry_space_group_name_H-M 'P 1 21/n 1'
_atom_sites_solution_hydrogens geom
_atom_sites_solution_primary direct
_atom_sites_solution_secondary difmap
_audit_creation_method SHELXL-97
_cell_angle_alpha 90.00
_cell_angle_beta 100.315(9)
_cell_angle_gamma 90.00
_cell_formula_units_Z 4
_cell_length_a 8.351(4)
_cell_length_b 12.461(6)
_cell_length_c 11.912(6)
_cell_measurement_reflns_used 4180
_cell_measurement_temperature 113(2)
_cell_measurement_theta_max 27.8
_cell_measurement_theta_min 1.6
_cell_volume 1219.6(10)
_computing_cell_refinement 'CrystalClear (Rigaku, 2005)'
_computing_data_collection 'CrystalClear (Rigaku, 2005)'
_computing_data_reduction 'CrystalClear (Rigaku, 2005)'
_computing_molecular_graphics 'SHELXTL/PC (Sheldrick, 2008)'
_computing_publication_material 'SHELXTL/PC (Sheldrick, 2008)'
_computing_structure_refinement 'SHELXL97 (Sheldrick, 2008)'
_computing_structure_solution 'SHELXS97 (Sheldrick, 2008)'
_diffrn_ambient_temperature 113(2)
_diffrn_detector_area_resol_mean 14.63
_diffrn_measured_fraction_theta_full 0.998
_diffrn_measured_fraction_theta_max 0.998
_diffrn_measurement_device_type 'Rigaku Saturn CCD area-detector'
_diffrn_measurement_method '\w and \f scans'
_diffrn_radiation_monochromator multilayer
_diffrn_radiation_source 'rotating anode'
_diffrn_radiation_type MoK\a
_diffrn_radiation_wavelength 0.71073
_diffrn_reflns_av_R_equivalents 0.0454
_diffrn_reflns_av_sigmaI/netI 0.0413
_diffrn_reflns_limit_h_max 10
_diffrn_reflns_limit_h_min -10
_diffrn_reflns_limit_k_max 16
_diffrn_reflns_limit_k_min -16
_diffrn_reflns_limit_l_max 15
_diffrn_reflns_limit_l_min -15
_diffrn_reflns_number 12466
_diffrn_reflns_theta_full 27.84
_diffrn_reflns_theta_max 27.84
_diffrn_reflns_theta_min 2.39
_diffrn_standards_decay_% 0
_diffrn_standards_interval_count 0
_diffrn_standards_interval_time 0
_diffrn_standards_number 0
_exptl_absorpt_coefficient_mu 0.119
_exptl_absorpt_correction_T_max 0.9765
_exptl_absorpt_correction_T_min 0.9719
_exptl_absorpt_correction_type multi-scan
_exptl_absorpt_process_details CrystalClear
_exptl_crystal_colour Yellow
_exptl_crystal_density_diffrn 1.499
_exptl_crystal_density_method 'not measured'
_exptl_crystal_description Prism
_exptl_crystal_F_000 568
_exptl_crystal_size_max 0.24
_exptl_crystal_size_mid 0.22
_exptl_crystal_size_min 0.20
_refine_diff_density_max 0.295
_refine_diff_density_min -0.263
_refine_ls_extinction_method none
_refine_ls_goodness_of_fit_ref 1.121
_refine_ls_hydrogen_treatment mixed
_refine_ls_matrix_type full
_refine_ls_number_parameters 189
_refine_ls_number_reflns 2900
_refine_ls_number_restraints 2
_refine_ls_restrained_S_all 1.120
_refine_ls_R_factor_all 0.0621
_refine_ls_R_factor_gt 0.0516
_refine_ls_shift/su_max 0.003
_refine_ls_shift/su_mean 0.000
_refine_ls_structure_factor_coef Fsqd
_refine_ls_weighting_details 'calc w=1/[\s^2^(Fo^2^)+(0.0630P)^2^+0.1263P] where P=(Fo^2^+2Fc^2^)/3'
_refine_ls_weighting_scheme calc
_refine_ls_wR_factor_gt 0.1240
_refine_ls_wR_factor_ref 0.1309
_reflns_number_gt 2459
_reflns_number_total 2900
_reflns_threshold_expression >2sigma(I)
_cod_data_source_file zj2072.cif
_cod_data_source_block I
_cod_original_cell_volume 1219.5(11)
_cod_original_sg_symbol_H-M 'P 21/n'
_cod_database_code 2235711
_cod_database_fobs_code 2235711

loop_
_symmetry_equiv_pos_as_xyz
'x, y, z'
'-x+1/2, y+1/2, -z+1/2'
'-x, -y, -z'
'x-1/2, -y-1/2, z-1/2'

loop_
_atom_site_type_symbol
_atom_site_label
_atom_site_fract_x
_atom_site_fract_y
_atom_site_fract_z
_atom_site_U_iso_or_equiv
_atom_site_adp_type
_atom_site_calc_flag
_atom_site_refinement_flags
_atom_site_occupancy
_atom_site_symmetry_multiplicity
F F1 0.29184(14) 0.96861(8) -0.02312(9) 0.0449(3) Uani d . 1 1
O O1 -0.04969(14) 0.17411(10) 0.34582(10) 0.0322(3) Uani d . 1 1
O O2 0.01132(14) 0.04318(10) 0.24132(10) 0.0340(3) Uani d . 1 1
O O3 0.19105(13) 0.60131(9) 0.05581(9) 0.0277(3) Uani d . 1 1
N N1 0.01105(16) 0.13960(12) 0.26533(12) 0.0265(3) Uani d . 1 1
N N2 0.26220(16) 0.43681(11) -0.00884(11) 0.0255(3) Uani d D 1 1
N N3 0.32644(17) 0.58967(11) -0.09569(11) 0.0258(3) Uani d D 1 1
C C1 0.20093(18) 0.36633(13) 0.06336(13) 0.0236(3) Uani d . 1 1
C C2 0.19815(19) 0.25683(13) 0.03495(13) 0.0252(4) Uani d . 1 1
H H2 0.2380 0.2346 -0.0312 0.030 Uiso calc R 1 1
C C3 0.13910(19) 0.18127(13) 0.10071(14) 0.0264(4) Uani d . 1 1
H H3 0.1371 0.1074 0.0808 0.032 Uiso calc R 1 1
C C4 0.08209(18) 0.21605(13) 0.19783(13) 0.0232(3) Uani d . 1 1
C C5 0.08776(19) 0.32275(13) 0.22924(14) 0.0258(4) Uani d . 1 1
H H5 0.0505 0.3439 0.2967 0.031 Uiso calc R 1 1
C C6 0.14717(19) 0.39910(13) 0.16335(13) 0.0258(4) Uani d . 1 1
H H6 0.1517 0.4725 0.1852 0.031 Uiso calc R 1 1
C C7 0.25437(18) 0.54780(13) -0.01016(13) 0.0234(3) Uani d . 1 1
C C8 0.35025(18) 0.69898(13) -0.11978(13) 0.0246(4) Uani d . 1 1
C C9 0.42473(19) 0.72135(14) -0.21284(14) 0.0268(4) Uani d . 1 1
H H9 0.4554 0.6642 -0.2573 0.032 Uiso calc R 1 1
C C10 0.4543(2) 0.82664(14) -0.24089(14) 0.0297(4) Uani d . 1 1
H H10 0.5056 0.8406 -0.3044 0.036 Uiso calc R 1 1
C C11 0.4106(2) 0.91169(15) -0.17805(15) 0.0327(4) Uani d . 1 1
H H11 0.4305 0.9840 -0.1969 0.039 Uiso calc R 1 1
C C12 0.3367(2) 0.88660(13) -0.08702(15) 0.0307(4) Uani d . 1 1
C C13 0.30351(19) 0.78355(14) -0.05540(14) 0.0274(4) Uani d . 1 1
H H13 0.2509 0.7705 0.0077 0.033 Uiso calc R 1 1
H H2A 0.314(2) 0.4069(14) -0.0618(13) 0.037(5) Uiso d D 1 1
H H3A 0.372(2) 0.5429(15) -0.1377(15) 0.056(7) Uiso d D 1 1

loop_
_atom_site_aniso_label
_atom_site_aniso_U_11
_atom_site_aniso_U_22
_atom_site_aniso_U_33
_atom_site_aniso_U_12
_atom_site_aniso_U_13
_atom_site_aniso_U_23
F1 0.0653(8) 0.0268(6) 0.0451(7) -0.0026(5) 0.0172(6) -0.0077(5)
O1 0.0318(6) 0.0391(7) 0.0288(7) -0.0028(5) 0.0136(5) 0.0027(5)
O2 0.0370(7) 0.0269(6) 0.0393(7) -0.0018(5) 0.0096(5) 0.0044(5)
O3 0.0300(6) 0.0275(6) 0.0278(6) 0.0027(5) 0.0116(5) -0.0012(5)
N1 0.0231(7) 0.0283(7) 0.0281(7) -0.0001(6) 0.0044(5) 0.0032(6)
N2 0.0292(7) 0.0241(7) 0.0265(7) 0.0010(6) 0.0141(6) 0.0009(6)
N3 0.0303(7) 0.0235(7) 0.0265(7) 0.0016(6) 0.0130(6) 0.0012(6)
C1 0.0206(7) 0.0276(8) 0.0236(8) 0.0013(6) 0.0060(6) 0.0015(6)
C2 0.0259(8) 0.0284(8) 0.0228(8) 0.0016(6) 0.0084(6) -0.0001(6)
C3 0.0257(8) 0.0250(8) 0.0287(9) 0.0008(6) 0.0056(7) -0.0005(6)
C4 0.0213(7) 0.0262(8) 0.0228(8) -0.0009(6) 0.0057(6) 0.0044(6)
C5 0.0259(8) 0.0285(9) 0.0250(8) 0.0023(6) 0.0097(6) -0.0002(6)
C6 0.0281(8) 0.0245(8) 0.0267(8) 0.0002(6) 0.0099(7) -0.0007(6)
C7 0.0205(7) 0.0257(8) 0.0239(8) 0.0009(6) 0.0042(6) 0.0006(6)
C8 0.0208(7) 0.0254(8) 0.0266(8) 0.0015(6) 0.0018(6) 0.0022(6)
C9 0.0250(8) 0.0292(9) 0.0263(8) 0.0008(6) 0.0051(6) 0.0037(7)
C10 0.0278(8) 0.0320(9) 0.0287(9) -0.0021(7) 0.0032(7) 0.0051(7)
C11 0.0352(9) 0.0275(9) 0.0342(9) -0.0054(7) 0.0027(7) 0.0030(7)
C12 0.0344(9) 0.0250(8) 0.0315(9) -0.0005(7) 0.0029(7) -0.0035(7)
C13 0.0286(8) 0.0279(8) 0.0257(8) -0.0018(7) 0.0048(7) 0.0011(7)

loop_
_atom_type_symbol
_atom_type_description
_atom_type_scat_dispersion_real
_atom_type_scat_dispersion_imag
_atom_type_scat_source
C C 0.0033 0.0016 'International Tables Vol C Tables 4.2.6.8 and 6.1.1.4'
H H 0.0000 0.0000 'International Tables Vol C Tables 4.2.6.8 and 6.1.1.4'
N N 0.0061 0.0033 'International Tables Vol C Tables 4.2.6.8 and 6.1.1.4'
O O 0.0106 0.0060 'International Tables Vol C Tables 4.2.6.8 and 6.1.1.4'
F F 0.0171 0.0103 'International Tables Vol C Tables 4.2.6.8 and 6.1.1.4'

loop_
_geom_angle_atom_site_label_1
_geom_angle_atom_site_label_2
_geom_angle_atom_site_label_3
_geom_angle
O2 N1 O1 122.33(14)
O2 N1 C4 119.72(14)
O1 N1 C4 117.95(14)
C7 N2 C1 128.07(14)
C7 N2 H2A 115.5(12)
C1 N2 H2A 116.4(12)
C7 N3 C8 127.73(14)
C7 N3 H3A 116.9(14)
C8 N3 H3A 115.1(14)
N2 C1 C2 117.18(14)
N2 C1 C6 123.33(15)
C2 C1 C6 119.47(15)
C3 C2 C1 121.41(15)
C3 C2 H2 119.3
C1 C2 H2 119.3
C2 C3 C4 118.09(15)
C2 C3 H3 121.0
C4 C3 H3 121.0
C5 C4 C3 121.57(15)
C5 C4 N1 118.89(14)
C3 C4 N1 119.51(15)
C4 C5 C6 120.54(15)
C4 C5 H5 119.7
C6 C5 H5 119.7
C5 C6 C1 118.87(16)
C5 C6 H6 120.6
C1 C6 H6 120.6
O3 C7 N3 124.54(16)
O3 C7 N2 124.28(15)
N3 C7 N2 111.18(14)
C9 C8 C13 119.58(15)
C9 C8 N3 116.97(15)
C13 C8 N3 123.46(15)
C10 C9 C8 120.35(16)
C10 C9 H9 119.8
C8 C9 H9 119.8
C11 C10 C9 121.22(16)
C11 C10 H10 119.4
C9 C10 H10 119.4
C12 C11 C10 116.83(16)
C12 C11 H11 121.6
C10 C11 H11 121.6
F1 C12 C11 118.40(15)
F1 C12 C13 117.07(15)
C11 C12 C13 124.52(16)
C12 C13 C8 117.49(16)
C12 C13 H13 121.3
C8 C13 H13 121.3

loop_
_geom_bond_atom_site_label_1
_geom_bond_atom_site_label_2
_geom_bond_distance
F1 C12 1.366(2)
O1 N1 1.2392(18)
O2 N1 1.235(2)
O3 C7 1.2209(19)
N1 C4 1.441(2)
N2 C7 1.384(2)
N2 C1 1.389(2)
N2 H2A 0.907(9)
N3 C7 1.376(2)
N3 C8 1.413(2)
N3 H3A 0.897(9)
C1 C2 1.405(2)
C1 C6 1.407(2)
C2 C3 1.372(2)
C2 H2 0.9500
C3 C4 1.397(2)
C3 H3 0.9500
C4 C5 1.380(2)
C5 C6 1.381(2)
C5 H5 0.9500
C6 H6 0.9500
C8 C9 1.393(2)
C8 C13 1.399(2)
C9 C10 1.387(2)
C9 H9 0.9500
C10 C11 1.384(2)
C10 H10 0.9500
C11 C12 1.376(3)
C11 H11 0.9500
C12 C13 1.380(2)
C13 H13 0.9500

loop_
_geom_hbond_atom_site_label_D
_geom_hbond_atom_site_label_H
_geom_hbond_atom_site_label_A
_geom_hbond_site_symmetry_A
_geom_hbond_distance_DH
_geom_hbond_distance_HA
_geom_hbond_distance_DA
_geom_hbond_angle_DHA
N2 H2A O1 4_665 0.907(9) 1.993(10) 2.890(2) 169.5(17)
N3 H3A O2 4_665 0.897(9) 2.275(10) 3.157(2) 168(2)

loop_
_geom_torsion_atom_site_label_1
_geom_torsion_atom_site_label_2
_geom_torsion_atom_site_label_3
_geom_torsion_atom_site_label_4
_geom_torsion
C7 N2 C1 C2 168.79(15)
C7 N2 C1 C6 -13.1(2)
N2 C1 C2 C3 -179.65(14)
C6 C1 C2 C3 2.2(2)
C1 C2 C3 C4 -0.3(2)
C2 C3 C4 C5 -1.5(2)
C2 C3 C4 N1 176.62(13)
O2 N1 C4 C5 -176.89(14)
O1 N1 C4 C5 3.6(2)
O2 N1 C4 C3 4.9(2)
O1 N1 C4 C3 -174.56(13)
C3 C4 C5 C6 1.5(2)
N1 C4 C5 C6 -176.63(14)
C4 C5 C6 C1 0.4(2)
N2 C1 C6 C5 179.79(14)
C2 C1 C6 C5 -2.1(2)
C8 N3 C7 O3 4.1(3)
C8 N3 C7 N2 -176.20(14)
C1 N2 C7 O3 0.8(3)
C1 N2 C7 N3 -178.89(14)
C7 N3 C8 C9 -179.05(15)
C7 N3 C8 C13 1.1(3)
C13 C8 C9 C10 0.8(2)
N3 C8 C9 C10 -179.09(14)
C8 C9 C10 C11 -0.2(2)
C9 C10 C11 C12 0.0(2)
C10 C11 C12 F1 -179.98(14)
C10 C11 C12 C13 -0.3(3)
F1 C12 C13 C8 -179.49(14)
C11 C12 C13 C8 0.8(3)
C9 C8 C13 C12 -1.0(2)
N3 C8 C13 C12 178.82(15)
